data_1514406
loop_
_publ_author_name
'Yin, Haolin'
'Lewis, Andrew J.'
'Williams, Ursula J.'
'Carroll, Patrick J.'
'Schelter, Eric J.'

_publ_section_title
;
 Fluorinated diarylamide complexes of uranium(iii, iv) incorporating
 ancillary fluorine-to-uranium dative interactions
;
_journal_issue 2
_journal_name_full 'Chemical Science'
_journal_page_first 798
_journal_paper_doi 10.1039/c2sc21458j
_journal_volume 4
_journal_year 2013
_chemical_formula_sum 'C16 H10 F10 K N O'
_chemical_formula_weight 461.35
_space_group_IT_number 2
_symmetry_cell_setting triclinic
_symmetry_Int_Tables_number 2
_symmetry_space_group_name_Hall '-P 1'
_symmetry_space_group_name_H-M 'P -1'
_atom_sites_solution_hydrogens geom
_atom_sites_solution_primary direct
_audit_creation_method SHELXL-97
_cell_angle_alpha 77.131(3)
_cell_angle_beta 69.962(3)
_cell_angle_gamma 75.663(2)
_cell_formula_units_Z 2
_cell_length_a 8.4008(5)
_cell_length_b 10.5747(6)
_cell_length_c 11.1333(7)
_cell_measurement_temperature 143(1)
_cell_volume 889.84(9)
_computing_data_collection 'Bruker APEX2'
_computing_data_reduction 'Bruker SAINT'
_computing_structure_refinement 'SHELXL-97 (Sheldrick, 2008)'
_computing_structure_solution 'SHELXS-97 (Sheldrick, 2008)'
_diffrn_ambient_temperature 143(1)
_diffrn_measured_fraction_theta_full 0.991
_diffrn_measured_fraction_theta_max 0.991
_diffrn_measurement_device 'CCD Area Detector'
_diffrn_measurement_device_type 'Bruker APEXII'
_diffrn_measurement_method 'phi and omega scans'
_diffrn_radiation_monochromator graphite
_diffrn_radiation_source 'sealed tube'
_diffrn_radiation_type MoK\a
_diffrn_radiation_wavelength 0.71073
_diffrn_reflns_av_R_equivalents 0.0185
_diffrn_reflns_av_sigmaI/netI 0.0103
_diffrn_reflns_limit_h_max 10
_diffrn_reflns_limit_h_min -10
_diffrn_reflns_limit_k_max 13
_diffrn_reflns_limit_k_min -12
_diffrn_reflns_limit_l_max 14
_diffrn_reflns_limit_l_min -14
_diffrn_reflns_number 28678
_diffrn_reflns_theta_full 27.52
_diffrn_reflns_theta_max 27.52
_diffrn_reflns_theta_min 1.97
_exptl_absorpt_coefficient_mu 0.406
_exptl_absorpt_correction_T_max 0.7456
_exptl_absorpt_correction_T_min 0.6891
_exptl_absorpt_correction_type multi-scan
_exptl_absorpt_process_details '(SADABS; Sheldrick, 2007)'
_exptl_crystal_density_diffrn 1.722
_exptl_crystal_density_method 'not measured'
_exptl_crystal_F_000 460
_exptl_crystal_size_max 0.25
_exptl_crystal_size_mid 0.20
_exptl_crystal_size_min 0.06
_refine_diff_density_max 0.304
_refine_diff_density_min -0.240
_refine_diff_density_rms 0.043
_refine_ls_extinction_method none
_refine_ls_goodness_of_fit_ref 1.024
_refine_ls_hydrogen_treatment constr
_refine_ls_matrix_type full
_refine_ls_number_parameters 265
_refine_ls_number_reflns 4061
_refine_ls_number_restraints 0
_refine_ls_restrained_S_all 1.024
_refine_ls_R_factor_all 0.0285
_refine_ls_R_factor_gt 0.0258
_refine_ls_shift/su_max 0.001
_refine_ls_shift/su_mean 0.000
_refine_ls_structure_factor_coef Fsqd
_refine_ls_weighting_details 'calc w=1/[\s^2^(Fo^2^)+(0.0410P)^2^+0.3210P] where P=(Fo^2^+2Fc^2^)/3'
_refine_ls_weighting_scheme calc
_refine_ls_wR_factor_gt 0.0722
_refine_ls_wR_factor_ref 0.0747
_reflns_number_gt 3735
_reflns_number_total 4061
_reflns_threshold_expression >2sigma(I)
_cod_data_source_file c2sc21458j.txt
_cod_data_source_block UP4258(cmpd-S3)
_cod_original_sg_symbol_H-M 'P -1 '
_cod_database_code 1514406

loop_
_symmetry_equiv_pos_as_xyz
'x, y, z'
'-x, -y, -z'

loop_
_atom_site_label
_atom_site_type_symbol
_atom_site_fract_x
_atom_site_fract_y
_atom_site_fract_z
_atom_site_U_iso_or_equiv
_atom_site_adp_type
_atom_site_occupancy
_atom_site_symmetry_multiplicity
_atom_site_calc_flag
_atom_site_refinement_flags
K1 K 0.85317(3) 0.37781(2) 0.52472(2) 0.02387(8) Uani 1 1 d .
N1 N 0.82088(12) 0.66081(10) 0.44627(9) 0.02166(19) Uani 1 1 d .
C1 C 0.82884(14) 0.68729(11) 0.31836(11) 0.0206(2) Uani 1 1 d .
C2 C 0.73423(15) 0.79318(11) 0.25454(11) 0.0238(2) Uani 1 1 d .
C3 C 0.76360(16) 0.81473(12) 0.12238(12) 0.0269(2) Uani 1 1 d .
C4 C 0.89181(16) 0.73319(13) 0.04417(11) 0.0289(3) Uani 1 1 d .
C5 C 0.99095(15) 0.62943(13) 0.10116(11) 0.0265(2) Uani 1 1 d .
C6 C 0.95813(14) 0.60819(11) 0.23311(11) 0.0229(2) Uani 1 1 d .
C7 C 0.67589(14) 0.71281(11) 0.53829(10) 0.0206(2) Uani 1 1 d .
C8 C 0.69287(14) 0.76444(11) 0.63813(11) 0.0221(2) Uani 1 1 d .
C9 C 0.55599(16) 0.80849(12) 0.73963(11) 0.0249(2) Uani 1 1 d .
C10 C 0.38979(15) 0.80358(13) 0.74741(12) 0.0275(2) Uani 1 1 d .
C11 C 0.36629(14) 0.75241(13) 0.65256(12) 0.0268(2) Uani 1 1 d .
C12 C 0.50548(15) 0.70813(12) 0.55246(11) 0.0233(2) Uani 1 1 d .
F1 F 0.61248(10) 0.88241(7) 0.32300(7) 0.03197(17) Uani 1 1 d .
F2 F 0.66652(11) 0.91773(8) 0.06949(8) 0.03803(19) Uani 1 1 d .
F3 F 0.91879(11) 0.75365(9) -0.08433(7) 0.0410(2) Uani 1 1 d .
F4 F 1.12035(10) 0.54976(9) 0.02801(7) 0.03674(19) Uani 1 1 d .
F5 F 1.06027(9) 0.50538(7) 0.28511(7) 0.02960(16) Uani 1 1 d .
F6 F 0.85251(9) 0.77315(7) 0.63421(7) 0.02822(16) Uani 1 1 d .
F7 F 0.58331(10) 0.85769(8) 0.83007(7) 0.03439(18) Uani 1 1 d .
F8 F 0.25479(10) 0.84733(9) 0.84507(8) 0.0395(2) Uani 1 1 d .
F9 F 0.20649(9) 0.74211(9) 0.65872(8) 0.0387(2) Uani 1 1 d .
F10 F 0.47402(9) 0.65315(8) 0.46554(7) 0.03037(17) Uani 1 1 d .
O1 O 0.72946(13) 0.24966(9) 0.76304(9) 0.0336(2) Uani 1 1 d .
C13 C 0.60941(19) 0.30570(16) 0.87220(13) 0.0380(3) Uani 1 1 d .
H13a H 0.6697 0.3144 0.9294 0.051 Uiso 1 1 calc R
H13b H 0.5269 0.2485 0.9198 0.051 Uiso 1 1 calc R
C14 C 0.5172(2) 0.43852(17) 0.82706(16) 0.0460(4) Uani 1 1 d .
H14a H 0.5992 0.4953 0.7815 0.069 Uiso 1 1 calc R
H14b H 0.4352 0.4761 0.9003 0.069 Uiso 1 1 calc R
H14c H 0.4580 0.4294 0.7703 0.069 Uiso 1 1 calc R
C15 C 0.8077(2) 0.11666(15) 0.79817(15) 0.0433(3) Uani 1 1 d .
H15a H 0.7192 0.0640 0.8440 0.058 Uiso 1 1 calc R
H15b H 0.8741 0.1142 0.8550 0.058 Uiso 1 1 calc R
C16 C 0.9232(3) 0.06108(15) 0.67873(19) 0.0532(4) Uani 1 1 d .
H16a H 0.8571 0.0650 0.6222 0.080 Uiso 1 1 calc R
H16b H 0.9738 -0.0291 0.7020 0.080 Uiso 1 1 calc R
H16c H 1.0128 0.1117 0.6353 0.080 Uiso 1 1 calc R

loop_
_atom_site_aniso_label
_atom_site_aniso_U_11
_atom_site_aniso_U_22
_atom_site_aniso_U_33
_atom_site_aniso_U_23
_atom_site_aniso_U_13
_atom_site_aniso_U_12
K1 0.01984(12) 0.02819(14) 0.02384(13) -0.00244(9) -0.00645(9) -0.00659(9)
N1 0.0191(4) 0.0262(5) 0.0186(4) -0.0050(4) -0.0053(4) -0.0015(3)
C1 0.0195(5) 0.0239(5) 0.0196(5) -0.0042(4) -0.0052(4) -0.0062(4)
C2 0.0224(5) 0.0249(5) 0.0222(5) -0.0047(4) -0.0046(4) -0.0032(4)
C3 0.0273(6) 0.0299(6) 0.0241(6) 0.0014(5) -0.0100(5) -0.0078(5)
C4 0.0290(6) 0.0430(7) 0.0168(5) -0.0030(5) -0.0050(5) -0.0147(5)
C5 0.0200(5) 0.0367(6) 0.0232(6) -0.0130(5) -0.0004(4) -0.0074(5)
C6 0.0188(5) 0.0262(5) 0.0235(5) -0.0053(4) -0.0059(4) -0.0034(4)
C7 0.0216(5) 0.0208(5) 0.0185(5) -0.0022(4) -0.0057(4) -0.0031(4)
C8 0.0195(5) 0.0256(5) 0.0219(5) -0.0037(4) -0.0065(4) -0.0049(4)
C9 0.0283(6) 0.0283(6) 0.0204(5) -0.0078(4) -0.0080(4) -0.0046(4)
C10 0.0226(6) 0.0347(6) 0.0216(5) -0.0097(5) -0.0006(4) -0.0027(5)
C11 0.0182(5) 0.0360(6) 0.0264(6) -0.0075(5) -0.0054(5) -0.0050(5)
C12 0.0237(5) 0.0289(6) 0.0197(5) -0.0069(4) -0.0074(4) -0.0052(4)
F1 0.0340(4) 0.0274(4) 0.0267(4) -0.0048(3) -0.0071(3) 0.0059(3)
F2 0.0429(5) 0.0386(4) 0.0293(4) 0.0055(3) -0.0168(3) -0.0029(3)
F3 0.0424(5) 0.0642(6) 0.0162(3) -0.0039(3) -0.0064(3) -0.0150(4)
F4 0.0265(4) 0.0529(5) 0.0294(4) -0.0219(3) 0.0004(3) -0.0036(3)
F5 0.0244(3) 0.0309(4) 0.0290(4) -0.0078(3) -0.0069(3) 0.0040(3)
F6 0.0213(3) 0.0376(4) 0.0303(4) -0.0121(3) -0.0083(3) -0.0067(3)
F7 0.0337(4) 0.0474(5) 0.0277(4) -0.0197(3) -0.0082(3) -0.0067(3)
F8 0.0253(4) 0.0608(5) 0.0304(4) -0.0240(4) 0.0023(3) -0.0045(4)
F9 0.0180(3) 0.0639(6) 0.0377(4) -0.0222(4) -0.0032(3) -0.0084(3)
F10 0.0241(3) 0.0457(4) 0.0271(4) -0.0158(3) -0.0071(3) -0.0087(3)
O1 0.0405(5) 0.0325(5) 0.0249(4) 0.0022(4) -0.0066(4) -0.0119(4)
C13 0.0355(7) 0.0565(9) 0.0235(6) -0.0043(6) -0.0030(5) -0.0212(6)
C14 0.0359(8) 0.0537(9) 0.0424(8) -0.0149(7) 0.0005(6) -0.0088(7)
C15 0.0539(9) 0.0334(7) 0.0430(8) 0.0095(6) -0.0197(7) -0.0158(6)
C16 0.0661(11) 0.0282(7) 0.0635(11) -0.0046(7) -0.0199(9) -0.0075(7)

loop_
_atom_type_symbol
_atom_type_description
_atom_type_scat_dispersion_real
_atom_type_scat_dispersion_imag
_atom_type_scat_source
C C 0.0033 0.0016 'International Tables Vol C Tables 4.2.6.8 and 6.1.1.4'
H H 0.0000 0.0000 'International Tables Vol C Tables 4.2.6.8 and 6.1.1.4'
F F 0.0171 0.0103 'International Tables Vol C Tables 4.2.6.8 and 6.1.1.4'
N N 0.0061 0.0033 'International Tables Vol C Tables 4.2.6.8 and 6.1.1.4'
O O 0.0106 0.0060 'International Tables Vol C Tables 4.2.6.8 and 6.1.1.4'
K K 0.2009 0.2494 'International Tables Vol C Tables 4.2.6.8 and 6.1.1.4'

loop_
_geom_angle_atom_site_label_1
_geom_angle_atom_site_label_2
_geom_angle_atom_site_label_3
_geom_angle
_geom_angle_site_symmetry_1
_geom_angle_site_symmetry_3
O1 K1 N1 91.64(3) . 2_766
O1 K1 N1 127.08(3) . .
N1 K1 N1 95.30(3) 2_766 .
C1 N1 C7 120.36(9) . .
C1 N1 K1 111.31(7) . 2_766
C7 N1 K1 120.70(7) . 2_766
C1 N1 K1 107.64(7) . .
C7 N1 K1 104.31(7) . .
K1 N1 K1 84.70(3) 2_766 .
N1 C1 C6 118.04(10) . .
N1 C1 C2 128.76(10) . .
C6 C1 C2 112.89(10) . .
F1 C2 C3 117.07(10) . .
F1 C2 C1 119.65(10) . .
C3 C2 C1 123.23(11) . .
F2 C3 C4 119.60(11) . .
F2 C3 C2 119.34(11) . .
C4 C3 C2 121.05(11) . .
F3 C4 C3 120.87(12) . .
F3 C4 C5 120.90(12) . .
C3 C4 C5 118.22(11) . .
F4 C5 C6 119.94(11) . .
F4 C5 C4 120.12(11) . .
C6 C5 C4 119.94(11) . .
F5 C6 C5 117.96(10) . .
F5 C6 C1 117.39(10) . .
C5 C6 C1 124.64(11) . .
N1 C7 C12 126.20(10) . .
N1 C7 C8 119.97(10) . .
C12 C7 C8 113.48(10) . .
F6 C8 C9 117.69(10) . .
F6 C8 C7 118.43(10) . .
C9 C8 C7 123.88(10) . .
F7 C9 C8 120.07(11) . .
F7 C9 C10 119.84(11) . .
C8 C9 C10 120.09(11) . .
F8 C10 C11 120.86(11) . .
F8 C10 C9 120.82(11) . .
C11 C10 C9 118.32(11) . .
F9 C11 C10 120.17(10) . .
F9 C11 C12 119.32(10) . .
C10 C11 C12 120.49(11) . .
F10 C12 C11 117.45(10) . .
F10 C12 C7 118.78(10) . .
C11 C12 C7 123.74(10) . .
C13 O1 C15 112.06(11) . .
C13 O1 K1 126.89(8) . .
C15 O1 K1 120.03(9) . .
O1 C13 C14 109.26(11) . .
O1 C15 C16 109.33(12) . .

loop_
_geom_bond_atom_site_label_1
_geom_bond_atom_site_label_2
_geom_bond_distance
_geom_bond_site_symmetry_2
K1 O1 2.6763(9) .
K1 N1 2.7861(10) 2_766
K1 N1 2.8963(10) .
N1 C1 1.3702(14) .
N1 C7 1.3782(14) .
N1 K1 2.7861(10) 2_766
C1 C6 1.4062(15) .
C1 C2 1.4079(16) .
C2 F1 1.3511(13) .
C2 C3 1.3812(16) .
C3 F2 1.3423(14) .
C3 C4 1.3760(18) .
C4 F3 1.3450(13) .
C4 C5 1.3783(18) .
C5 F4 1.3417(14) .
C5 C6 1.3750(16) .
C6 F5 1.3607(13) .
C7 C12 1.3978(16) .
C7 C8 1.4041(15) .
C8 F6 1.3521(13) .
C8 C9 1.3766(16) .
C9 F7 1.3371(13) .
C9 C10 1.3823(17) .
C10 F8 1.3423(13) .
C10 C11 1.3774(17) .
C11 F9 1.3509(13) .
C11 C12 1.3773(16) .
C12 F10 1.3587(13) .
O1 C13 1.4248(17) .
O1 C15 1.4270(17) .
C13 C14 1.496(2) .
C15 C16 1.496(3) .
